data_2015186
loop_
_publ_author_name
'Graham M. Davies'
'Harry Adams'
'Michael D. Ward'

_publ_section_title
;
 Dichlorotetrakis[3-(4-pyridyl)-1<i>H</i>-pyrazole]cobalt(II)
 acetonitrile tetrasolvate: an infinite hydrogen-bonded network, in an
 instant
;
_journal_coeditor_code SF1015
_journal_issue 11
_journal_name_full 'Acta Crystallographica Section C'
_journal_page_first m485
_journal_page_last m487
_journal_paper_doi 10.1107/S0108270105031732
_journal_volume 61
_journal_year 2005
_chemical_formula_iupac '[Co Cl2 (C8 H7 N3)4], 4C2 H3 N'
_chemical_formula_moiety 'C32 H28 Cl2 Co N12, 4C2 H3 N'
_chemical_formula_sum 'C40 H40 Cl2 Co N16'
_chemical_formula_weight 874.71
_chemical_name_systematic
;
Dichlorotetrakis[3-(4-pyridyl)-1H-pyrazole]cobalt(II)
acetonitrile tetrasolvate
;
_space_group_IT_number 79
_symmetry_cell_setting tetragonal
_symmetry_space_group_name_Hall 'I 4'
_symmetry_space_group_name_H-M 'I 4'
_atom_sites_solution_hydrogens geom
_atom_sites_solution_primary direct
_atom_sites_solution_secondary difmap
_audit_creation_method SHELXL-97
_cell_angle_alpha 90.00
_cell_angle_beta 90.00
_cell_angle_gamma 90.00
_cell_formula_units_Z 2
_cell_length_a 15.649(2)
_cell_length_b 15.649(2)
_cell_length_c 8.653(2)
_cell_measurement_reflns_used 1005
_cell_measurement_temperature 150(2)
_cell_measurement_theta_max 53.786
_cell_measurement_theta_min 5.38
_cell_volume 2119.0(6)
_computing_cell_refinement XSCANS
_computing_data_collection 'XSCANS (Siemens, 1996)'
_computing_data_reduction 'SHELXTL (Bruker, 1997)'
_computing_molecular_graphics SHELXTL
_computing_publication_material SHELXTL
_computing_structure_refinement 'SHELXL97 (Sheldrick, 1997)'
_computing_structure_solution 'SHELXS97 (Sheldrick, 1997)'
_diffrn_ambient_temperature 150(2)
_diffrn_detector_area_resol_mean 100
_diffrn_measured_fraction_theta_full 0.992
_diffrn_measured_fraction_theta_max 0.991
_diffrn_measurement_device_type 'Bruker smart 1000'
_diffrn_measurement_method '\w scans'
_diffrn_radiation_monochromator graphite
_diffrn_radiation_source 'fine-focus sealed tube'
_diffrn_radiation_type MoK\a
_diffrn_radiation_wavelength 0.71073
_diffrn_reflns_av_R_equivalents 0.0319
_diffrn_reflns_av_sigmaI/netI 0.0278
_diffrn_reflns_limit_h_max 19
_diffrn_reflns_limit_h_min -20
_diffrn_reflns_limit_k_max 20
_diffrn_reflns_limit_k_min -20
_diffrn_reflns_limit_l_max 11
_diffrn_reflns_limit_l_min -11
_diffrn_reflns_number 11871
_diffrn_reflns_theta_full 25.00
_diffrn_reflns_theta_max 27.52
_diffrn_reflns_theta_min 1.84
_diffrn_standards_decay_% 0
_diffrn_standards_interval_count 0
_diffrn_standards_interval_time 0
_diffrn_standards_number 0
_exptl_absorpt_coefficient_mu 0.582
_exptl_absorpt_correction_T_max 0.8975
_exptl_absorpt_correction_T_min 0.8402
_exptl_absorpt_correction_type multi-scan
_exptl_absorpt_process_details '(SADABS; Sheldrick, 1996)'
_exptl_crystal_colour purple
_exptl_crystal_density_diffrn 1.371
_exptl_crystal_density_method 'not measured'
_exptl_crystal_description block
_exptl_crystal_F_000 906
_exptl_crystal_size_max 0.31
_exptl_crystal_size_mid 0.31
_exptl_crystal_size_min 0.19
_refine_diff_density_max 0.271
_refine_diff_density_min -0.164
_refine_ls_abs_structure_details 'Flack (1983), 1094 Friedel pairs'
_refine_ls_abs_structure_Flack 0.418(14)
_refine_ls_extinction_method none
_refine_ls_goodness_of_fit_ref 0.969
_refine_ls_hydrogen_treatment constr
_refine_ls_matrix_type full
_refine_ls_number_parameters 138
_refine_ls_number_reflns 2407
_refine_ls_number_restraints 1
_refine_ls_restrained_S_all 0.968
_refine_ls_R_factor_all 0.0341
_refine_ls_R_factor_gt 0.0290
_refine_ls_shift/su_max 0.001
_refine_ls_shift/su_mean 0.000
_refine_ls_structure_factor_coef Fsqd
_refine_ls_weighting_details 'calc w = 1/[\s^2^(Fo^2^)+(0.0477P)^2^+0.1612P]  where P = (Fo^2^+2Fc^2^)/3'
_refine_ls_weighting_scheme calc
_refine_ls_wR_factor_gt 0.0672
_refine_ls_wR_factor_ref 0.0692
_reflns_number_gt 2197
_reflns_number_total 2407
_reflns_threshold_expression I>2\s(I)
_cod_data_source_file sf1015.cif
_cod_data_source_block I
_cod_database_code 2015186
_cod_database_fobs_code 2015186

loop_
_symmetry_equiv_pos_as_xyz
'x, y, z'
'-x, -y, z'
'-y, x, z'
'y, -x, z'
'x+1/2, y+1/2, z+1/2'
'-x+1/2, -y+1/2, z+1/2'
'-y+1/2, x+1/2, z+1/2'
'y+1/2, -x+1/2, z+1/2'

loop_
_atom_site_label
_atom_site_fract_x
_atom_site_fract_y
_atom_site_fract_z
_atom_site_U_iso_or_equiv
_atom_site_adp_type
_atom_site_calc_flag
_atom_site_refinement_flags
_atom_site_occupancy
_atom_site_disorder_assembly
_atom_site_disorder_group
_atom_site_type_symbol
Co1 0.5000 0.5000 0.60360(5) 0.01697(11) Uani d S 1 . . Co
Cl1 0.5000 0.5000 0.30573(9) 0.01661(18) Uani d S 1 . . Cl
Cl2 0.5000 0.5000 0.88052(10) 0.0226(2) Uani d S 1 . . Cl
N1 0.61477(8) 0.57695(8) 0.5918(2) 0.0199(3) Uani d . 1 . . N
C2 0.67856(11) 0.56009(11) 0.4937(2) 0.0218(4) Uani d . 1 . . C
H2 0.6727 0.5126 0.4261 0.026 Uiso calc R 1 . . H
C3 0.75269(11) 0.60825(11) 0.4852(2) 0.0214(4) Uani d . 1 . . C
H3 0.7965 0.5934 0.4141 0.026 Uiso calc R 1 . . H
C4 0.76236(10) 0.67881(10) 0.5821(2) 0.0203(3) Uani d . 1 . . C
C5 0.69552(12) 0.69721(11) 0.6832(2) 0.0240(4) Uani d . 1 . . C
H5 0.6988 0.7453 0.7498 0.029 Uiso calc R 1 . . H
C6 0.62435(11) 0.64488(11) 0.6856(2) 0.0232(4) Uani d . 1 . . C
H6 0.5800 0.6575 0.7571 0.028 Uiso calc R 1 . . H
C7 0.84086(10) 0.73069(10) 0.5793(2) 0.0211(3) Uani d . 1 . . C
C8 0.92180(12) 0.70787(13) 0.5244(2) 0.0299(4) Uani d . 1 . . C
H8 0.9379 0.6558 0.4761 0.036 Uiso calc R 1 . . H
C9 0.97277(12) 0.77667(13) 0.5554(2) 0.0321(5) Uani d . 1 . . C
H9 1.0319 0.7821 0.5329 0.039 Uiso calc R 1 . . H
N10 0.92289(10) 0.83472(9) 0.6236(2) 0.0341(4) Uani d . 1 . . N
H10 0.9415 0.8849 0.6544 0.041 Uiso calc R 1 . . H
N11 0.84134(10) 0.80904(10) 0.6406(2) 0.0328(4) Uani d . 1 . . N
C20 0.89595(19) 0.63238(18) -0.0833(3) 0.0521(7) Uani d . 1 . . C
H20A 0.8347 0.6229 -0.0998 0.078 Uiso calc R 1 . . H
H20B 0.9288 0.5967 -0.1550 0.078 Uiso calc R 1 . . H
H20C 0.9094 0.6927 -0.1017 0.078 Uiso calc R 1 . . H
C21 0.91795(15) 0.61014(13) 0.0738(3) 0.0404(5) Uani d . 1 . . C
N22 0.93422(16) 0.59211(15) 0.1974(3) 0.0588(6) Uani d . 1 . . N

loop_
_atom_site_aniso_label
_atom_site_aniso_U_11
_atom_site_aniso_U_22
_atom_site_aniso_U_33
_atom_site_aniso_U_12
_atom_site_aniso_U_13
_atom_site_aniso_U_23
Co1 0.01450(13) 0.01450(13) 0.0219(2) 0.000 0.000 0.000
Cl1 0.0146(3) 0.0146(3) 0.0207(4) 0.000 0.000 0.000
Cl2 0.0232(3) 0.0232(3) 0.0213(4) 0.000 0.000 0.000
N1 0.0178(6) 0.0192(6) 0.0228(7) -0.0001(5) 0.0000(7) -0.0009(7)
C2 0.0192(8) 0.0207(8) 0.0254(9) -0.0006(6) -0.0016(7) -0.0051(7)
C3 0.0182(8) 0.0219(8) 0.0241(9) -0.0008(6) 0.0015(6) -0.0045(7)
C4 0.0197(7) 0.0182(7) 0.0228(9) -0.0015(6) -0.0024(7) 0.0030(7)
C5 0.0265(9) 0.0193(8) 0.0261(8) -0.0019(7) -0.0015(8) -0.0064(7)
C6 0.0226(9) 0.0232(9) 0.0239(8) -0.0003(7) 0.0021(7) -0.0044(7)
C7 0.0221(7) 0.0195(7) 0.0216(9) -0.0027(6) -0.0047(8) 0.0010(7)
C8 0.0223(9) 0.0274(10) 0.0401(11) -0.0031(7) 0.0002(8) -0.0058(8)
C9 0.0226(9) 0.0312(10) 0.0425(14) -0.0067(8) -0.0021(8) -0.0009(8)
N10 0.0280(8) 0.0215(7) 0.0527(12) -0.0101(6) -0.0063(9) -0.0044(8)
N11 0.0251(8) 0.0248(8) 0.0485(12) -0.0050(6) -0.0033(7) -0.0044(7)
C20 0.0626(18) 0.0510(16) 0.0426(14) -0.0094(13) -0.0086(12) 0.0044(10)
C21 0.0440(12) 0.0339(11) 0.0433(15) 0.0007(8) -0.0036(11) -0.0074(10)
N22 0.0786(17) 0.0534(14) 0.0444(13) 0.0072(12) -0.0138(12) -0.0053(11)

loop_
_atom_type_symbol
_atom_type_description
_atom_type_scat_dispersion_real
_atom_type_scat_dispersion_imag
_atom_type_scat_source
C C 0.0033 0.0016 'International Tables Vol C Tables 4.2.6.8 and 6.1.1.4'
H H 0.0000 0.0000 'International Tables Vol C Tables 4.2.6.8 and 6.1.1.4'
N N 0.0061 0.0033 'International Tables Vol C Tables 4.2.6.8 and 6.1.1.4'
Co Co 0.3494 0.9721 'International Tables Vol C Tables 4.2.6.8 and 6.1.1.4'
Cl Cl 0.1484 0.1585 'International Tables Vol C Tables 4.2.6.8 and 6.1.1.4'

loop_
_geom_angle_atom_site_label_1
_geom_angle_atom_site_label_2
_geom_angle_atom_site_label_3
_geom_angle_site_symmetry_1
_geom_angle_site_symmetry_3
_geom_angle
N1 Co1 N1 2_665 . 174.61(10)
N1 Co1 N1 2_665 4_565 89.873(5)
N1 Co1 N1 . 4_565 89.873(5)
N1 Co1 N1 2_665 3_655 89.873(5)
N1 Co1 N1 . 3_655 89.873(5)
N1 Co1 N1 4_565 3_655 174.61(10)
N1 Co1 Cl2 2_665 . 92.69(5)
N1 Co1 Cl2 . . 92.69(5)
N1 Co1 Cl2 4_565 . 92.69(5)
N1 Co1 Cl2 3_655 . 92.69(5)
N1 Co1 Cl1 2_665 . 87.31(5)
N1 Co1 Cl1 . . 87.31(5)
N1 Co1 Cl1 4_565 . 87.31(5)
N1 Co1 Cl1 3_655 . 87.31(5)
Cl2 Co1 Cl1 . . 180.0
C2 N1 C6 . . 117.12(14)
C2 N1 Co1 . . 122.65(11)
C6 N1 Co1 . . 120.23(12)
N1 C2 C3 . . 123.46(15)
N1 C2 H2 . . 118.3
C3 C2 H2 . . 118.3
C2 C3 C4 . . 119.34(15)
C2 C3 H3 . . 120.3
C4 C3 H3 . . 120.3
C3 C4 C5 . . 117.35(15)
C3 C4 C7 . . 121.12(16)
C5 C4 C7 . . 121.52(16)
C6 C5 C4 . . 119.47(16)
C6 C5 H5 . . 120.3
C4 C5 H5 . . 120.3
N1 C6 C5 . . 123.25(16)
N1 C6 H6 . . 118.4
C5 C6 H6 . . 118.4
N11 C7 C8 . . 111.34(15)
N11 C7 C4 . . 120.27(15)
C8 C7 C4 . . 128.33(15)
C9 C8 C7 . . 105.12(17)
C9 C8 H8 . . 127.4
C7 C8 H8 . . 127.4
N10 C9 C8 . . 106.35(17)
N10 C9 H9 . . 126.8
C8 C9 H9 . . 126.8
C9 N10 N11 . . 113.54(15)
C9 N10 H10 . . 123.2
N11 N10 H10 . . 123.2
C7 N11 N10 . . 103.65(15)
C21 C20 H20A . . 109.5
C21 C20 H20B . . 109.5
H20A C20 H20B . . 109.5
C21 C20 H20C . . 109.5
H20A C20 H20C . . 109.5
H20B C20 H20C . . 109.5
N22 C21 C20 . . 179.1(3)

loop_
_geom_bond_atom_site_label_1
_geom_bond_atom_site_label_2
_geom_bond_site_symmetry_2
_geom_bond_distance
_geom_bond_publ_flag
Co1 N1 2_665 2.1648(12) ?
Co1 N1 . 2.1648(13) ?
Co1 N1 4_565 2.1648(12) ?
Co1 N1 3_655 2.1648(12) ?
Co1 Cl2 . 2.3962(12) ?
Co1 Cl1 . 2.5775(11) ?
N1 C2 . 1.337(2) ?
N1 C6 . 1.346(2) ?
C2 C3 . 1.385(2) ?
C2 H2 . 0.9500 ?
C3 C4 . 1.395(2) ?
C3 H3 . 0.9500 ?
C4 C5 . 1.393(3) ?
C4 C7 . 1.473(2) ?
C5 C6 . 1.383(3) ?
C5 H5 . 0.9500 ?
C6 H6 . 0.9500 ?
C7 N11 . 1.336(2) ?
C7 C8 . 1.399(3) ?
C8 C9 . 1.366(3) ?
C8 H8 . 0.9500 ?
C9 N10 . 1.335(3) ?
C9 H9 . 0.9500 ?
N10 N11 . 1.346(2) ?
N10 H10 . 0.8800 ?
C20 C21 . 1.446(4) ?
C20 H20A . 0.9800 ?
C20 H20B . 0.9800 ?
C20 H20C . 0.9800 ?
C21 N22 . 1.135(3) ?
